data_4113698
loop_
_publ_author_name
'F. Albert Cotton'
'James P. Donahue'
'Carlos A. Murillo'

_publ_section_title
;
 Polyunsaturated Dicarboxylate Tethers Connecting Dimolybdenum Redox and
 Chromophoric Centers: Syntheses, Structures, and Electrochemistry
;
_journal_name_full 'Journal of the American Chemical Society'
_journal_page_first 5436
_journal_page_last 5450
_journal_paper_doi 10.1021/ja029101i
_journal_volume 125
_journal_year 2003
_chemical_formula_sum 'C12 H14 O4'
_chemical_formula_weight 222.23
_chemical_name_common
;
deca-4:6-diynedioic acid dimethyl ester
;
_chemical_name_systematic
;
 ?
;
_space_group_IT_number 2
_symmetry_cell_setting triclinic
_symmetry_space_group_name_Hall '-P 1'
_symmetry_space_group_name_H-M 'P -1'
_atom_sites_solution_hydrogens geom
_atom_sites_solution_primary direct
_atom_sites_solution_secondary difmap
_audit_creation_method SHELXL-97
_cell_angle_alpha 84.059(3)
_cell_angle_beta 82.291(3)
_cell_angle_gamma 74.900(3)
_cell_formula_units_Z 2
_cell_length_a 5.7250(10)
_cell_length_b 7.7002(14)
_cell_length_c 14.178(3)
_cell_measurement_reflns_used 1349
_cell_measurement_temperature 213(2)
_cell_measurement_theta_max 27.452
_cell_measurement_theta_min 2.747
_cell_volume 596.4(2)
_computing_cell_refinement 'SAINT V. 6.02'
_computing_data_collection 'SMART V. 5.059'
_computing_data_reduction 'SAINT V. 6.02'
_computing_molecular_graphics 'SHELXTL V. 5.03 (Siemens, 1994)'
_computing_publication_material CIFTAB
_computing_structure_refinement 'SHELXL-97 (Sheldrick, 1997)'
_computing_structure_solution 'SHELXS-97 (Sheldrick, 1990)'
_diffrn_ambient_temperature 213(2)
_diffrn_measured_fraction_theta_full 0.951
_diffrn_measured_fraction_theta_max 0.951
_diffrn_measurement_device 'Bruker SMART 1000'
_diffrn_measurement_device_type 'area detector'
_diffrn_measurement_method \w-scans
_diffrn_radiation_monochromator graphite
_diffrn_radiation_source 'normal-focus sealed tube'
_diffrn_radiation_type MoK\a
_diffrn_radiation_wavelength 0.71073
_diffrn_reflns_av_R_equivalents 0.0219
_diffrn_reflns_av_sigmaI/netI 0.0440
_diffrn_reflns_limit_h_max 7
_diffrn_reflns_limit_h_min -7
_diffrn_reflns_limit_k_max 10
_diffrn_reflns_limit_k_min -9
_diffrn_reflns_limit_l_max 18
_diffrn_reflns_limit_l_min -10
_diffrn_reflns_number 4101
_diffrn_reflns_theta_full 27.52
_diffrn_reflns_theta_max 27.52
_diffrn_reflns_theta_min 2.75
_diffrn_standards_number 'none (area detector data)'
_exptl_absorpt_coefficient_mu 0.093
_exptl_absorpt_correction_T_max 0.997
_exptl_absorpt_correction_T_min 0.801
_exptl_absorpt_correction_type multi-scan
_exptl_crystal_colour white
_exptl_crystal_density_diffrn 1.237
_exptl_crystal_density_method none
_exptl_crystal_description plate
_exptl_crystal_F_000 236
_exptl_crystal_size_max 0.32
_exptl_crystal_size_mid 0.25
_exptl_crystal_size_min 0.03
_refine_diff_density_max 0.279
_refine_diff_density_min -0.178
_refine_diff_density_rms 0.043
_refine_ls_extinction_method none
_refine_ls_goodness_of_fit_ref 1.040
_refine_ls_hydrogen_treatment noref
_refine_ls_matrix_type full
_refine_ls_number_parameters 147
_refine_ls_number_reflns 2609
_refine_ls_number_restraints 0
_refine_ls_restrained_S_all 1.040
_refine_ls_R_factor_all 0.0867
_refine_ls_R_factor_gt 0.0541
_refine_ls_shift/su_max 0.100
_refine_ls_shift/su_mean 0.002
_refine_ls_structure_factor_coef Fsqd
_refine_ls_weighting_details 'w=1/[\s^2^(Fo^2^)+(0.0772P)^2^+0.1148P] where P=(Fo^2^+2Fc^2^)/3'
_refine_ls_weighting_scheme calc
_refine_ls_wR_factor_gt 0.1423
_refine_ls_wR_factor_ref 0.1638
_reflns_number_gt 1685
_reflns_number_total 2609
_reflns_threshold_expression >2sigma(I)
_cod_data_source_file ja029101isi20030123_021228_05.cif
_cod_data_source_block xl
_cod_depositor_comments
;
The following automatic conversions were performed:

'_refine_ls_weighting_scheme' value 'calc
w=1/[\s^2^(Fo^2^)+(0.0772P)^2^+0.1148P] where P=(Fo^2^+2Fc^2^)/3' was
changed to 'calc'. New tag '_refine_ls_weighting_details' was
created. The value of the new tag was set to
'w=1/[\s^2^(Fo^2^)+(0.0772P)^2^+0.1148P] where P=(Fo^2^+2Fc^2^)/3'.

Automatic conversion script
Id: cif_fix_values 3143 2015-03-26 13:38:13Z robertas 
;
_cod_original_cell_volume 596.44(19)
_cod_database_code 4113698

loop_
_symmetry_equiv_pos_as_xyz
'x, y, z'
'-x, -y, -z'

loop_
_atom_site_label
_atom_site_type_symbol
_atom_site_fract_x
_atom_site_fract_y
_atom_site_fract_z
_atom_site_U_iso_or_equiv
_atom_site_adp_type
_atom_site_occupancy
_atom_site_calc_flag
_atom_site_refinement_flags
O1 O -0.0080(2) 0.0283(2) 0.34834(10) 0.0459(4) Uani 1 d .
O2 O 0.3625(3) -0.0376(2) 0.26721(11) 0.0577(5) Uani 1 d .
O3 O 1.4397(3) -0.7306(3) 0.97761(11) 0.0626(5) Uani 1 d .
O4 O 1.0639(3) -0.7484(3) 1.02392(12) 0.0759(6) Uani 1 d .
C1 C 0.2315(3) -0.0478(3) 0.33996(14) 0.0355(4) Uani 1 d .
C2 C 0.3094(3) -0.1446(3) 0.43208(13) 0.0372(5) Uani 1 d .
H2A H 0.2102 -0.2288 0.4539 0.045 Uiso 1 calc R
H2B H 0.2819 -0.0579 0.4799 0.045 Uiso 1 calc R
C3 C 0.5763(3) -0.2468(3) 0.42232(14) 0.0413(5) Uani 1 d .
H3A H 0.6010 -0.3401 0.3784 0.050 Uiso 1 calc R
H3B H 0.6745 -0.1644 0.3955 0.050 Uiso 1 calc R
C4 C 0.6583(4) -0.3296(3) 0.51385(15) 0.0403(5) Uani 1 d .
C5 C 0.7218(4) -0.3970(3) 0.58896(15) 0.0414(5) Uani 1 d .
C6 C 0.7921(4) -0.4825(3) 0.67518(15) 0.0433(5) Uani 1 d .
C7 C 0.8502(4) -0.5592(3) 0.74955(16) 0.0466(5) Uani 1 d .
C8 C 0.9149(4) -0.6497(3) 0.84237(16) 0.0529(6) Uani 1 d .
H8A H 0.9075 -0.7745 0.8442 0.063 Uiso 1 calc R
H8B H 0.7960 -0.5924 0.8924 0.063 Uiso 1 calc R
C9 C 1.1676(4) -0.6444(3) 0.86218(15) 0.0475(6) Uani 1 d .
H9A H 1.2891 -0.7171 0.8181 0.057 Uiso 1 calc R
H9B H 1.1836 -0.5213 0.8518 0.057 Uiso 1 calc R
C10 C 1.2122(4) -0.7139(3) 0.96254(14) 0.0415(5) Uani 1 d .
C11 C -0.1077(4) 0.1361(3) 0.26683(17) 0.0549(6) Uani 1 d .
H11A H -0.0457 0.2418 0.2554 0.082 Uiso 1 calc R
H11B H -0.2819 0.1714 0.2791 0.082 Uiso 1 calc R
H11C H -0.0616 0.0669 0.2117 0.082 Uiso 1 calc R
C12 C 1.5052(4) -0.8008(4) 1.07230(17) 0.0636(7) Uani 1 d .
H12A H 1.6786 -0.8259 1.0721 0.095 Uiso 1 calc R
H12B H 1.4533 -0.9098 1.0899 0.095 Uiso 1 calc R
H12C H 1.4271 -0.7132 1.1175 0.095 Uiso 1 calc R

loop_
_atom_site_aniso_label
_atom_site_aniso_U_11
_atom_site_aniso_U_22
_atom_site_aniso_U_33
_atom_site_aniso_U_23
_atom_site_aniso_U_13
_atom_site_aniso_U_12
O1 0.0366(8) 0.0579(9) 0.0397(8) 0.0120(7) -0.0055(6) -0.0112(7)
O2 0.0467(9) 0.0793(12) 0.0362(8) 0.0164(8) 0.0010(7) -0.0072(8)
O3 0.0424(9) 0.1057(14) 0.0405(9) 0.0197(9) -0.0117(7) -0.0261(9)
O4 0.0467(10) 0.1350(18) 0.0441(10) 0.0262(10) -0.0098(8) -0.0299(10)
C1 0.0360(10) 0.0395(10) 0.0331(10) 0.0012(8) -0.0043(8) -0.0147(8)
C2 0.0403(10) 0.0431(11) 0.0290(10) 0.0014(8) -0.0050(8) -0.0128(9)
C3 0.0375(11) 0.0523(12) 0.0349(11) 0.0051(9) -0.0062(8) -0.0150(9)
C4 0.0366(10) 0.0444(11) 0.0415(12) 0.0025(9) -0.0094(9) -0.0128(9)
C5 0.0371(11) 0.0453(11) 0.0428(12) -0.0001(10) -0.0114(9) -0.0098(9)
C6 0.0437(11) 0.0465(11) 0.0423(12) -0.0012(10) -0.0134(9) -0.0122(9)
C7 0.0475(12) 0.0513(12) 0.0440(12) -0.0007(10) -0.0146(10) -0.0141(10)
C8 0.0559(14) 0.0600(14) 0.0460(13) 0.0097(11) -0.0190(11) -0.0186(11)
C9 0.0404(11) 0.0645(14) 0.0337(11) 0.0061(10) -0.0059(9) -0.0090(10)
C10 0.0369(11) 0.0516(12) 0.0338(11) 0.0021(9) -0.0040(9) -0.0090(9)
C11 0.0491(13) 0.0604(14) 0.0543(14) 0.0178(12) -0.0190(11) -0.0138(11)
C12 0.0509(14) 0.0928(19) 0.0445(14) 0.0160(13) -0.0163(11) -0.0159(13)

loop_
_atom_type_symbol
_atom_type_description
_atom_type_scat_dispersion_real
_atom_type_scat_dispersion_imag
_atom_type_scat_source
C C 0.0033 0.0016 'International Tables Vol C Tables 4.2.6.8 and 6.1.1.4'
H H 0.0000 0.0000 'International Tables Vol C Tables 4.2.6.8 and 6.1.1.4'
O O 0.0106 0.0060 'International Tables Vol C Tables 4.2.6.8 and 6.1.1.4'

loop_
_geom_angle_atom_site_label_1
_geom_angle_atom_site_label_2
_geom_angle_atom_site_label_3
_geom_angle
_geom_angle_publ_flag
C1 O1 C11 117.50(16) y
C10 O3 C12 116.78(17) y
O2 C1 O1 123.19(18) y
O2 C1 C2 125.69(18) y
O1 C1 C2 111.12(16) y
C1 C2 C3 112.27(16) y
C4 C3 C2 112.42(16) y
C5 C4 C3 179.1(2) y
C4 C5 C6 177.2(2) y
C7 C6 C5 178.6(2) y
C6 C7 C8 178.3(2) y
C7 C8 C9 112.96(18) y
C10 C9 C8 111.20(17) y
O4 C10 O3 122.16(19) y
O4 C10 C9 125.81(19) y
O3 C10 C9 112.01(17) y

loop_
_geom_bond_atom_site_label_1
_geom_bond_atom_site_label_2
_geom_bond_distance
_geom_bond_publ_flag
O1 C1 1.338(2) y
O1 C11 1.443(2) y
O2 C1 1.200(2) y
O3 C10 1.319(2) y
O3 C12 1.454(3) y
O4 C10 1.192(2) y
C1 C2 1.497(3) y
C2 C3 1.521(3) y
C3 C4 1.465(3) y
C4 C5 1.194(3) y
C5 C6 1.384(3) y
C6 C7 1.197(3) y
C7 C8 1.470(3) y
C8 C9 1.522(3) y
C9 C10 1.498(3) y

loop_
_cod_related_entry_id
_cod_related_entry_database
_cod_related_entry_code
1 ChemSpider 257061
